data_4500521
loop_
_publ_author_name
'Fri\<s\<ci\'c, Tomislav'
'Reid, David G.'
'Day, Graeme M.'
'Duer, Melinda J.'
'Jones, William'

_publ_section_title
;
 Effect of Fluorination on Molecular Conformation in the Solid State:
 Tuning the Conformation of Cocrystal Formers
;
_journal_issue 4
_journal_name_full 'Crystal Growth &amp; Design'
_journal_page_first 972
_journal_paper_doi 10.1021/cg1016388
_journal_volume 11
_journal_year 2011
_chemical_formula_moiety '2(C8 H10 N4 O2) (C6 H2 F8 O4)'
_chemical_formula_sum 'C22 H22 F8 N8 O8'
_chemical_formula_weight 678.48
_chemical_name_common (caf)2.(Hfad)
_chemical_name_systematic
;
 caffeine:octafluoroadipic acid 2/1
;
_space_group_IT_number 14
_symmetry_cell_setting monoclinic
_symmetry_space_group_name_Hall '-P 2ybc'
_symmetry_space_group_name_H-M 'P 1 21/c 1'
_atom_sites_solution_hydrogens geom
_atom_sites_solution_primary direct
_atom_sites_solution_secondary difmap
_audit_creation_method SHELXL-97
_cell_angle_alpha 90.00
_cell_angle_beta 112.6920(10)
_cell_angle_gamma 90.00
_cell_formula_units_Z 2
_cell_length_a 9.8232(2)
_cell_length_b 13.2644(3)
_cell_length_c 11.2546(3)
_cell_measurement_reflns_used 8920
_cell_measurement_temperature 180(2)
_cell_measurement_theta_max 31.00
_cell_measurement_theta_min 1.00
_cell_volume 1352.95(6)
_computing_cell_refinement 'HKL Scalepack (Otwinowski & Minor 1997)'
_computing_data_collection 'Collect (Nonius B.V. 1998)'
_computing_data_reduction
;
 HKL Denzo and Scalepack (Otwinowski & Minor 1997)
;
_computing_publication_material 'SHELXL-97 (Sheldrick 1997)'
_computing_structure_refinement 'SHELXL-97 (Sheldrick 1997)'
_computing_structure_solution 'SIR-92 (Altomare et al. 1994)'
_diffrn_ambient_temperature 180(2)
_diffrn_measured_fraction_theta_full 0.991
_diffrn_measured_fraction_theta_max 0.991
_diffrn_measurement_device_type 'Nonius Kappa CCD'
_diffrn_measurement_method 'Thin slice \w and \f scans'
_diffrn_radiation_source 'fine-focus sealed tube'
_diffrn_radiation_type MoK\a
_diffrn_radiation_wavelength 0.71073
_diffrn_reflns_av_R_equivalents 0.0293
_diffrn_reflns_av_sigmaI/netI 0.0334
_diffrn_reflns_limit_h_max 14
_diffrn_reflns_limit_h_min -14
_diffrn_reflns_limit_k_max 19
_diffrn_reflns_limit_k_min -19
_diffrn_reflns_limit_l_max 16
_diffrn_reflns_limit_l_min -16
_diffrn_reflns_number 12309
_diffrn_reflns_theta_full 31.02
_diffrn_reflns_theta_max 31.02
_diffrn_reflns_theta_min 3.65
_exptl_absorpt_coefficient_mu 0.162
_exptl_absorpt_correction_T_max 0.963
_exptl_absorpt_correction_T_min 0.894
_exptl_absorpt_correction_type multi-scan
_exptl_absorpt_process_details
;
multi-scan from symmetry-related measurements 
 Sortav (Blessing 1995)
;
_exptl_crystal_colour colourless
_exptl_crystal_density_diffrn 1.665
_exptl_crystal_density_method 'not measured'
_exptl_crystal_description prism
_exptl_crystal_F_000 692
_exptl_crystal_size_max 0.46
_exptl_crystal_size_mid 0.46
_exptl_crystal_size_min 0.23
_refine_diff_density_max 0.426
_refine_diff_density_min -0.384
_refine_diff_density_rms 0.126
_refine_ls_extinction_method none
_refine_ls_goodness_of_fit_ref 1.069
_refine_ls_hydrogen_treatment constr
_refine_ls_matrix_type full
_refine_ls_number_parameters 212
_refine_ls_number_reflns 4272
_refine_ls_number_restraints 0
_refine_ls_restrained_S_all 1.069
_refine_ls_R_factor_all 0.0600
_refine_ls_R_factor_gt 0.0465
_refine_ls_shift/su_max 0.009
_refine_ls_shift/su_mean 0.000
_refine_ls_structure_factor_coef Fsqd
_refine_ls_weighting_details 'calc w=1/[\s^2^(Fo^2^)+(0.0819P)^2^+0.2910P] where P=(Fo^2^+2Fc^2^)/3'
_refine_ls_weighting_scheme calc
_refine_ls_wR_factor_gt 0.1343
_refine_ls_wR_factor_ref 0.1447
_reflns_number_gt 3472
_reflns_number_total 4272
_reflns_threshold_expression >2sigma(I)
_cod_data_source_file cg1016388_si_003.cif
_cod_data_source_block caf-Hfad
_cod_original_cell_volume 1352.95(5)
_cod_original_sg_symbol_H-M P21/c
_cod_database_code 4500521

loop_
_symmetry_equiv_pos_as_xyz
'x, y, z'
'-x, y+1/2, -z+1/2'
'-x, -y, -z'
'x, -y-1/2, z-1/2'

loop_
_atom_site_label
_atom_site_type_symbol
_atom_site_fract_x
_atom_site_fract_y
_atom_site_fract_z
_atom_site_U_iso_or_equiv
_atom_site_adp_type
_atom_site_occupancy
_atom_site_symmetry_multiplicity
_atom_site_calc_flag
_atom_site_refinement_flags
C1 C 0.42137(14) 0.15153(11) 0.27628(13) 0.0315(3) Uani 1 1 d .
H1 H 0.4526 0.2057 0.2376 0.038 Uiso 1 1 calc R
C2 C 0.32252(12) 0.06847(9) 0.38521(11) 0.0237(2) Uani 1 1 d .
C3 C 0.23818(14) -0.05979(11) 0.48703(13) 0.0311(3) Uani 1 1 d .
C4 C 0.37828(14) -0.10634(10) 0.35066(13) 0.0306(3) Uani 1 1 d .
C5 C 0.38528(13) -0.00065(9) 0.33136(11) 0.0249(2) Uani 1 1 d .
C6 C 0.17674(16) 0.11765(12) 0.51114(15) 0.0375(3) Uani 1 1 d .
H6A H 0.2505 0.1641 0.5684 0.056 Uiso 1 1 calc R
H6B H 0.1244 0.0844 0.5589 0.056 Uiso 1 1 calc R
H6C H 0.1061 0.1553 0.4386 0.056 Uiso 1 1 calc R
C7 C 0.2785(2) -0.23629(12) 0.4492(2) 0.0509(4) Uani 1 1 d .
H7A H 0.2345 -0.2704 0.3657 0.076 Uiso 1 1 calc R
H7B H 0.2123 -0.2424 0.4953 0.076 Uiso 1 1 calc R
H7C H 0.3736 -0.2675 0.5001 0.076 Uiso 1 1 calc R
C8 C 0.53057(18) 0.01663(15) 0.18643(15) 0.0437(4) Uani 1 1 d .
H8A H 0.5218 0.0644 0.1174 0.066 Uiso 1 1 calc R
H8B H 0.4903 -0.0488 0.1488 0.066 Uiso 1 1 calc R
H8C H 0.6347 0.0089 0.2430 0.066 Uiso 1 1 calc R
C9 C 0.14808(14) 0.36544(11) 0.33941(13) 0.0306(3) Uani 1 1 d .
C10 C 0.10489(14) 0.46755(10) 0.38223(13) 0.0299(3) Uani 1 1 d .
C11 C 0.02141(13) 0.45185(9) 0.47258(12) 0.0260(2) Uani 1 1 d .
F1 F 0.22544(10) 0.52480(7) 0.44373(11) 0.0431(2) Uani 1 1 d .
F2 F 0.01743(13) 0.51902(9) 0.27776(9) 0.0520(3) Uani 1 1 d .
F3 F 0.10627(10) 0.39400(7) 0.57167(8) 0.0382(2) Uani 1 1 d .
F4 F -0.10229(9) 0.39977(7) 0.40617(9) 0.0396(2) Uani 1 1 d .
N1 N 0.34551(11) 0.16376(8) 0.35210(11) 0.0278(2) Uani 1 1 d .
N2 N 0.44790(12) 0.05482(9) 0.26142(10) 0.0295(2) Uani 1 1 d .
N3 N 0.30097(12) -0.12895(9) 0.42861(12) 0.0332(2) Uani 1 1 d .
N4 N 0.25038(11) 0.04145(9) 0.46260(10) 0.0273(2) Uani 1 1 d .
O1 O 0.43267(13) -0.17257(8) 0.30645(12) 0.0457(3) Uani 1 1 d .
O2 O 0.17767(12) -0.08766(10) 0.55724(12) 0.0453(3) Uani 1 1 d .
O3 O 0.28071(11) 0.33790(8) 0.41100(11) 0.0373(2) Uani 1 1 d .
H1O H 0.2955 0.2790 0.3912 0.056 Uiso 1 1 calc R
O4 O 0.05898(13) 0.32250(11) 0.24878(12) 0.0523(3) Uani 1 1 d .

loop_
_atom_site_aniso_label
_atom_site_aniso_U_11
_atom_site_aniso_U_22
_atom_site_aniso_U_33
_atom_site_aniso_U_23
_atom_site_aniso_U_13
_atom_site_aniso_U_12
C1 0.0301(6) 0.0313(6) 0.0362(6) 0.0044(5) 0.0164(5) 0.0007(5)
C2 0.0211(5) 0.0237(5) 0.0275(5) -0.0010(4) 0.0108(4) 0.0001(4)
C3 0.0246(5) 0.0335(6) 0.0351(6) 0.0038(5) 0.0114(5) -0.0030(4)
C4 0.0272(5) 0.0257(6) 0.0360(6) -0.0034(5) 0.0090(5) 0.0022(4)
C5 0.0240(5) 0.0247(5) 0.0277(5) -0.0021(4) 0.0118(4) 0.0021(4)
C6 0.0343(6) 0.0418(8) 0.0462(8) -0.0086(6) 0.0263(6) 0.0008(5)
C7 0.0477(8) 0.0249(7) 0.0749(11) 0.0100(7) 0.0178(8) -0.0051(6)
C8 0.0411(8) 0.0624(11) 0.0365(7) -0.0036(7) 0.0247(6) 0.0085(7)
C9 0.0316(6) 0.0310(6) 0.0339(6) 0.0007(5) 0.0180(5) 0.0024(5)
C10 0.0309(6) 0.0282(6) 0.0352(6) 0.0067(5) 0.0180(5) 0.0064(5)
C11 0.0247(5) 0.0255(5) 0.0283(5) 0.0037(4) 0.0108(4) 0.0030(4)
F1 0.0428(5) 0.0276(4) 0.0738(6) -0.0078(4) 0.0390(5) -0.0062(3)
F2 0.0656(6) 0.0574(6) 0.0439(5) 0.0267(4) 0.0332(5) 0.0315(5)
F3 0.0467(5) 0.0343(4) 0.0368(4) 0.0143(3) 0.0195(4) 0.0170(4)
F4 0.0338(4) 0.0427(5) 0.0470(5) -0.0143(4) 0.0210(4) -0.0114(3)
N1 0.0273(5) 0.0221(5) 0.0361(5) 0.0008(4) 0.0147(4) 0.0008(4)
N2 0.0286(5) 0.0346(6) 0.0298(5) 0.0010(4) 0.0160(4) 0.0024(4)
N3 0.0299(5) 0.0228(5) 0.0451(6) 0.0032(4) 0.0126(5) -0.0013(4)
N4 0.0253(5) 0.0287(5) 0.0323(5) -0.0011(4) 0.0160(4) -0.0005(4)
O1 0.0486(6) 0.0290(5) 0.0606(7) -0.0099(5) 0.0220(5) 0.0084(4)
O2 0.0388(5) 0.0537(7) 0.0493(6) 0.0121(5) 0.0237(5) -0.0072(5)
O3 0.0316(5) 0.0256(5) 0.0519(6) -0.0070(4) 0.0130(4) 0.0040(4)
O4 0.0435(6) 0.0636(8) 0.0431(6) -0.0193(6) 0.0093(5) 0.0047(6)

loop_
_atom_type_symbol
_atom_type_description
_atom_type_scat_dispersion_real
_atom_type_scat_dispersion_imag
_atom_type_scat_source
C C 0.0033 0.0016 'International Tables Vol C Tables 4.2.6.8 and 6.1.1.4'
H H 0.0000 0.0000 'International Tables Vol C Tables 4.2.6.8 and 6.1.1.4'
F F 0.0171 0.0103 'International Tables Vol C Tables 4.2.6.8 and 6.1.1.4'
N N 0.0061 0.0033 'International Tables Vol C Tables 4.2.6.8 and 6.1.1.4'
O O 0.0106 0.0060 'International Tables Vol C Tables 4.2.6.8 and 6.1.1.4'

loop_
_geom_angle_atom_site_label_1
_geom_angle_atom_site_label_2
_geom_angle_atom_site_label_3
_geom_angle
_geom_angle_site_symmetry_1
_geom_angle_site_symmetry_3
N2 C1 N1 112.32(12) . .
N2 C1 H1 123.8 . .
N1 C1 H1 123.8 . .
N1 C2 N4 126.87(11) . .
N1 C2 C5 110.49(10) . .
N4 C2 C5 122.63(12) . .
O2 C3 N4 121.70(14) . .
O2 C3 N3 121.31(14) . .
N4 C3 N3 116.98(11) . .
O1 C4 N3 121.84(13) . .
O1 C4 C5 126.00(14) . .
N3 C4 C5 112.16(11) . .
C2 C5 N2 105.70(11) . .
C2 C5 C4 122.34(11) . .
N2 C5 C4 131.96(11) . .
N4 C6 H6A 109.5 . .
N4 C6 H6B 109.5 . .
H6A C6 H6B 109.5 . .
N4 C6 H6C 109.5 . .
H6A C6 H6C 109.5 . .
H6B C6 H6C 109.5 . .
N3 C7 H7A 109.5 . .
N3 C7 H7B 109.5 . .
H7A C7 H7B 109.5 . .
N3 C7 H7C 109.5 . .
H7A C7 H7C 109.5 . .
H7B C7 H7C 109.5 . .
N2 C8 H8A 109.5 . .
N2 C8 H8B 109.5 . .
H8A C8 H8B 109.5 . .
N2 C8 H8C 109.5 . .
H8A C8 H8C 109.5 . .
H8B C8 H8C 109.5 . .
O4 C9 O3 128.66(14) . .
O4 C9 C10 118.75(12) . .
O3 C9 C10 112.58(11) . .
F2 C10 F1 107.50(12) . .
F2 C10 C11 108.74(10) . .
F1 C10 C11 108.73(11) . .
F2 C10 C9 109.32(11) . .
F1 C10 C9 111.06(10) . .
C11 C10 C9 111.38(10) . .
F3 C11 F4 107.80(10) . .
F3 C11 C11 108.50(12) . 3_566
F4 C11 C11 108.63(12) . 3_566
F3 C11 C10 107.79(10) . .
F4 C11 C10 107.34(10) . .
C11 C11 C10 116.48(13) 3_566 .
C1 N1 C2 104.68(10) . .
C1 N2 C5 106.82(10) . .
C1 N2 C8 125.63(13) . .
C5 N2 C8 127.55(13) . .
C4 N3 C3 126.73(11) . .
C4 N3 C7 117.20(13) . .
C3 N3 C7 116.04(13) . .
C2 N4 C3 119.14(11) . .
C2 N4 C6 120.58(11) . .
C3 N4 C6 120.11(11) . .
C9 O3 H1O 109.5 . .

loop_
_geom_bond_atom_site_label_1
_geom_bond_atom_site_label_2
_geom_bond_distance
_geom_bond_site_symmetry_2
C1 N2 1.3324(18) .
C1 N1 1.3418(17) .
C1 H1 0.9500 .
C2 N1 1.3610(16) .
C2 N4 1.3658(15) .
C2 C5 1.3698(16) .
C3 O2 1.2153(17) .
C3 N4 1.3851(18) .
C3 N3 1.4026(19) .
C4 O1 1.2288(17) .
C4 N3 1.3966(19) .
C4 C5 1.4243(18) .
C5 N2 1.3831(16) .
C6 N4 1.4657(17) .
C6 H6A 0.9800 .
C6 H6B 0.9800 .
C6 H6C 0.9800 .
C7 N3 1.4727(19) .
C7 H7A 0.9800 .
C7 H7B 0.9800 .
C7 H7C 0.9800 .
C8 N2 1.4688(17) .
C8 H8A 0.9800 .
C8 H8B 0.9800 .
C8 H8C 0.9800 .
C9 O4 1.2009(18) .
C9 O3 1.2923(16) .
C9 C10 1.5507(19) .
C10 F2 1.3443(15) .
C10 F1 1.3511(16) .
C10 C11 1.5471(17) .
C11 F3 1.3454(14) .
C11 F4 1.3459(14) .
C11 C11 1.546(2) 3_566
O3 H1O 0.8400 .

loop_
_geom_torsion_atom_site_label_1
_geom_torsion_atom_site_label_2
_geom_torsion_atom_site_label_3
_geom_torsion_atom_site_label_4
_geom_torsion
_geom_torsion_site_symmetry_4
N1 C2 C5 N2 -0.60(13) .
N4 C2 C5 N2 -179.53(11) .
N1 C2 C5 C4 179.81(11) .
N4 C2 C5 C4 0.88(18) .
O1 C4 C5 C2 -179.42(13) .
N3 C4 C5 C2 0.26(17) .
O1 C4 C5 N2 1.1(2) .
N3 C4 C5 N2 -179.21(12) .
O4 C9 C10 F2 -35.71(18) .
O3 C9 C10 F2 144.82(12) .
O4 C9 C10 F1 -154.16(13) .
O3 C9 C10 F1 26.36(16) .
O4 C9 C10 C11 84.49(16) .
O3 C9 C10 C11 -94.99(14) .
F2 C10 C11 F3 175.56(11) .
F1 C10 C11 F3 -67.67(13) .
C9 C10 C11 F3 55.02(14) .
F2 C10 C11 F4 59.68(14) .
F1 C10 C11 F4 176.45(10) .
C9 C10 C11 F4 -60.85(13) .
F2 C10 C11 C11 -62.28(17) 3_566
F1 C10 C11 C11 54.48(16) 3_566
C9 C10 C11 C11 177.18(12) 3_566
N2 C1 N1 C2 -0.58(15) .
N4 C2 N1 C1 179.60(12) .
C5 C2 N1 C1 0.73(14) .
N1 C1 N2 C5 0.22(15) .
N1 C1 N2 C8 -178.77(12) .
C2 C5 N2 C1 0.23(13) .
C4 C5 N2 C1 179.77(13) .
C2 C5 N2 C8 179.20(12) .
C4 C5 N2 C8 -1.3(2) .
O1 C4 N3 C3 178.06(13) .
C5 C4 N3 C3 -1.63(18) .
O1 C4 N3 C7 -3.9(2) .
C5 C4 N3 C7 176.38(12) .
O2 C3 N3 C4 -177.22(13) .
N4 C3 N3 C4 1.81(19) .
O2 C3 N3 C7 4.7(2) .
N4 C3 N3 C7 -176.23(12) .
N1 C2 N4 C3 -179.48(11) .
C5 C2 N4 C3 -0.74(18) .
N1 C2 N4 C6 5.26(19) .
C5 C2 N4 C6 -176.00(12) .
O2 C3 N4 C2 178.52(12) .
N3 C3 N4 C2 -0.51(17) .
O2 C3 N4 C6 -6.2(2) .
N3 C3 N4 C6 174.77(12) .
